data_1556776
loop_
_publ_author_name
'Garai, Mousumi'
'Biradha, Kumar'

_publ_section_title
;
 Exploration and exploitation of homologous series of
 bis(acrylamido)alkanes containing pyridyl and phenyl groups: \b-sheet
 versus two-dimensional layers in solid-state photochemical
 [2&#x2005;+&#x2005;2] reactions.
;
_journal_issue 'Pt 5'
_journal_name_full IUCrJ
_journal_page_first 523
_journal_page_last 533
_journal_paper_doi 10.1107/S2052252515009987
_journal_volume 2
_journal_year 2015
_chemical_formula_moiety 'C22 H26 N4 O2.2(H2O)'
_chemical_formula_sum 'C22 H30 N4 O4'
_chemical_formula_weight 414.50
_space_group_IT_number 14
_space_group_name_Hall '-P 2ybc'
_space_group_name_H-M_alt 'P 1 21/c 1'
_symmetry_cell_setting monoclinic
_symmetry_space_group_name_H-M 'P 1 21/c 1'
_atom_sites_solution_hydrogens geom
_atom_sites_solution_primary direct
_atom_sites_solution_secondary difmap
_audit_creation_method SHELXL-97
_cell_angle_alpha 90.00
_cell_angle_beta 95.523(6)
_cell_angle_gamma 90.00
_cell_formula_units_Z 2
_cell_length_a 7.6364(14)
_cell_length_b 30.058(5)
_cell_length_c 4.8885(9)
_cell_measurement_reflns_used 2068
_cell_measurement_temperature 293(2)
_cell_measurement_theta_max 25.49
_cell_measurement_theta_min 2.68
_cell_volume 1116.9(3)
_computing_structure_refinement 'SHELXL-97 (Sheldrick, 1997)'
_computing_structure_solution 'SHELXS-97 (Sheldrick, 1990)'
_diffrn_ambient_temperature 293(2)
_diffrn_measured_fraction_theta_full 1.000
_diffrn_measured_fraction_theta_max 1.000
_diffrn_measurement_device_type 'Bruker CCD APEX-2'
_diffrn_measurement_method hemisphere
_diffrn_radiation_monochromator graphite
_diffrn_radiation_source 'fine-focus sealed tube'
_diffrn_radiation_type MoK\a
_diffrn_radiation_wavelength 0.71073
_diffrn_reflns_av_R_equivalents 0.1680
_diffrn_reflns_av_sigmaI/netI 0.1209
_diffrn_reflns_limit_h_max 9
_diffrn_reflns_limit_h_min -8
_diffrn_reflns_limit_k_max 35
_diffrn_reflns_limit_k_min -36
_diffrn_reflns_limit_l_max 5
_diffrn_reflns_limit_l_min -5
_diffrn_reflns_number 13588
_diffrn_reflns_theta_full 25.49
_diffrn_reflns_theta_max 25.49
_diffrn_reflns_theta_min 2.68
_exptl_absorpt_coefficient_mu 0.086
_exptl_absorpt_correction_T_max 0.991
_exptl_absorpt_correction_T_min 0.981
_exptl_absorpt_correction_type empirical
_exptl_absorpt_process_details sadabs
_exptl_crystal_colour 'deep brown'
_exptl_crystal_density_diffrn 1.233
_exptl_crystal_density_method 'not measured'
_exptl_crystal_description 'plate like'
_exptl_crystal_F_000 444
_exptl_crystal_size_max 0.27
_exptl_crystal_size_mid 0.19
_exptl_crystal_size_min 0.11
_refine_diff_density_max 0.388
_refine_diff_density_min -0.186
_refine_diff_density_rms 0.060
_refine_ls_extinction_coef 0.026(6)
_refine_ls_extinction_expression Fc^*^=kFc[1+0.001xFc^2^\l^3^/sin(2\q)]^-1/4^
_refine_ls_extinction_method SHELXL
_refine_ls_goodness_of_fit_ref 0.901
_refine_ls_hydrogen_treatment mixed
_refine_ls_matrix_type full
_refine_ls_number_parameters 137
_refine_ls_number_reflns 2068
_refine_ls_number_restraints 0
_refine_ls_restrained_S_all 0.901
_refine_ls_R_factor_all 0.2052
_refine_ls_R_factor_gt 0.0714
_refine_ls_shift/su_max 0.000
_refine_ls_shift/su_mean 0.000
_refine_ls_structure_factor_coef Fsqd
_refine_ls_weighting_details 'calc w=1/[\s^2^(Fo^2^)+(0.1000P)^2^+0.0000P] where P=(Fo^2^+2Fc^2^)/3'
_refine_ls_weighting_scheme calc
_refine_ls_wR_factor_gt 0.1660
_refine_ls_wR_factor_ref 0.1999
_reflns_number_gt 820
_reflns_number_total 2068
_reflns_threshold_expression >2sigma(I)
_cod_data_source_file yc5005.cif
_cod_data_source_block 2d
_cod_depositor_comments
;
The following automatic conversions were performed:

data item '_symmetry_cell_setting' value 'Monoclinic' was changed to
'monoclinic' in accordance with the
/home/saulius/struct/COD-crude-data/automatic-downloads/DataCite-retrospective/IUCr/depositions/lib/dictionaries/cif_core.dic
dictionary named 'cif_core.dic' version 2.4.2 last updated on
2011-04-26.

Automatic conversion script
Id: cif_fix_values 7556 2019-12-06 15:28:31Z antanas 
;
_cod_original_sg_symbol_H-M P2(1)/c
_cod_database_code 1556776
_publcif_datablock.id {bce65817-e63b-4f3d-89a6-bf4e5788588a}

loop_
_symmetry_equiv_pos_as_xyz
'x, y, z'
'-x, y+1/2, -z+1/2'
'-x, -y, -z'
'x, -y-1/2, z-1/2'

loop_
_atom_site_label
_atom_site_type_symbol
_atom_site_fract_x
_atom_site_fract_y
_atom_site_fract_z
_atom_site_U_iso_or_equiv
_atom_site_adp_type
_atom_site_occupancy
_atom_site_symmetry_multiplicity
_atom_site_calc_flag
_atom_site_refinement_flags
N11 N -0.5217(4) 0.32279(12) 0.3902(7) 0.0620(10) Uani 1 1 d .
O11 O -0.1135(3) 0.42063(9) -0.1004(5) 0.0597(9) Uani 1 1 d .
C11 C -0.5518(5) 0.34939(13) 0.1694(8) 0.0508(11) Uani 1 1 d .
C12 C -0.6569(7) 0.29807(16) 0.4633(10) 0.0829(15) Uani 1 1 d .
H12 H -0.6372 0.2792 0.6141 0.099 Uiso 1 1 calc R
C13 C -0.8229(7) 0.29939(18) 0.3253(13) 0.0828(17) Uani 1 1 d .
H13 H -0.9129 0.2821 0.3845 0.099 Uiso 1 1 calc R
C14 C -0.8537(6) 0.32582(17) 0.1048(12) 0.0822(16) Uani 1 1 d .
H14 H -0.9645 0.3273 0.0082 0.099 Uiso 1 1 calc R
C15 C -0.7152(5) 0.35074(14) 0.0264(9) 0.0668(13) Uani 1 1 d .
H15 H -0.7332 0.3689 -0.1276 0.080 Uiso 1 1 calc R
C16 C -0.4048(5) 0.37584(12) 0.0924(8) 0.0526(11) Uani 1 1 d .
H16 H -0.4123 0.3861 -0.0879 0.063 Uiso 1 1 calc R
C17 C -0.2626(4) 0.38682(12) 0.2506(7) 0.0443(10) Uani 1 1 d .
H17 H -0.2495 0.3770 0.4318 0.053 Uiso 1 1 calc R
C18 C -0.1233(5) 0.41438(12) 0.1483(8) 0.0438(10) Uani 1 1 d .
N21 N -0.0071(4) 0.43173(9) 0.3407(6) 0.0471(9) Uani 1 1 d .
H21 H -0.0159 0.4259 0.5111 0.057 Uiso 1 1 calc R
C21 C 0.1339(5) 0.46039(13) 0.2654(8) 0.0551(11) Uani 1 1 d .
H21A H 0.0856 0.4895 0.2174 0.066 Uiso 1 1 calc .
H21B H 0.1804 0.4482 0.1033 0.066 Uiso 1 1 calc .
C22 C 0.2818(5) 0.46572(13) 0.4870(7) 0.0524(11) Uani 1 1 d .
H22A H 0.3310 0.4367 0.5367 0.063 Uiso 1 1 calc .
H22B H 0.2371 0.4785 0.6488 0.063 Uiso 1 1 calc .
C23 C 0.4255(5) 0.49560(13) 0.3934(7) 0.0536(11) Uani 1 1 d .
H23A H 0.4718 0.4820 0.2355 0.064 Uiso 1 1 calc .
H23B H 0.3733 0.5238 0.3339 0.064 Uiso 1 1 calc .
O1W O 0.2085(4) 0.72650(10) 0.3993(6) 0.0878(11) Uani 1 1 d .

loop_
_atom_site_aniso_label
_atom_site_aniso_U_11
_atom_site_aniso_U_22
_atom_site_aniso_U_33
_atom_site_aniso_U_23
_atom_site_aniso_U_13
_atom_site_aniso_U_12
N11 0.058(2) 0.070(2) 0.060(2) 0.003(2) 0.0157(19) -0.0181(19)
O11 0.0675(19) 0.082(2) 0.0303(15) 0.0044(14) 0.0056(13) -0.0229(15)
C11 0.042(3) 0.059(3) 0.053(3) -0.008(2) 0.009(2) -0.009(2)
C12 0.085(4) 0.082(4) 0.085(4) 0.004(3) 0.027(3) -0.028(3)
C13 0.054(3) 0.088(4) 0.110(5) -0.025(3) 0.029(3) -0.021(3)
C14 0.045(3) 0.083(4) 0.118(5) -0.024(4) 0.004(3) -0.007(3)
C15 0.052(3) 0.068(3) 0.079(3) -0.009(3) 0.000(3) -0.005(2)
C16 0.050(3) 0.062(3) 0.047(2) 0.000(2) 0.009(2) -0.007(2)
C17 0.040(2) 0.059(3) 0.035(2) -0.0003(19) 0.0069(19) -0.0104(19)
C18 0.040(2) 0.053(2) 0.038(2) 0.001(2) 0.0041(19) -0.0048(19)
N21 0.048(2) 0.059(2) 0.0345(18) 0.0047(15) 0.0074(16) -0.0170(16)
C21 0.049(3) 0.068(3) 0.049(2) 0.010(2) 0.006(2) -0.017(2)
C22 0.047(2) 0.068(3) 0.042(2) 0.006(2) 0.0016(19) -0.013(2)
C23 0.047(3) 0.070(3) 0.043(2) 0.011(2) 0.0035(18) -0.013(2)
O1W 0.068(2) 0.115(3) 0.082(2) -0.0003(19) 0.0144(18) -0.0028(18)

loop_
_atom_type_symbol
_atom_type_description
_atom_type_scat_dispersion_real
_atom_type_scat_dispersion_imag
_atom_type_scat_source
C C 0.0033 0.0016 'International Tables Vol C Tables 4.2.6.8 and 6.1.1.4'
H H 0.0000 0.0000 'International Tables Vol C Tables 4.2.6.8 and 6.1.1.4'
N N 0.0061 0.0033 'International Tables Vol C Tables 4.2.6.8 and 6.1.1.4'
O O 0.0106 0.0060 'International Tables Vol C Tables 4.2.6.8 and 6.1.1.4'

loop_
_geom_angle_atom_site_label_1
_geom_angle_atom_site_label_2
_geom_angle_atom_site_label_3
_geom_angle
_geom_angle_site_symmetry_1
C11 N11 C12 117.7(4) .
N11 C11 C15 120.2(4) .
N11 C11 C16 117.1(4) .
C15 C11 C16 122.6(4) .
N11 C12 C13 123.1(5) .
C14 C13 C12 119.5(5) .
C13 C14 C15 117.7(5) .
C11 C15 C14 121.8(5) .
C17 C16 C11 126.9(4) .
C16 C17 C18 121.6(4) .
O11 C18 N21 122.2(3) .
O11 C18 C17 122.1(3) .
N21 C18 C17 115.6(3) .
C18 N21 C21 120.7(3) .
N21 C21 C22 114.0(3) .
C21 C22 C23 111.2(3) .
C23 C23 C22 114.7(4) 3_666

loop_
_geom_bond_atom_site_label_1
_geom_bond_atom_site_label_2
_geom_bond_distance
_geom_bond_site_symmetry_2
N11 C11 1.345(5) .
N11 C12 1.348(5) .
O11 C18 1.239(4) .
C11 C15 1.371(5) .
C11 C16 1.455(5) .
C12 C13 1.378(6) .
C13 C14 1.341(6) .
C14 C15 1.380(6) .
C16 C17 1.313(5) .
C17 C18 1.473(5) .
C18 N21 1.335(4) .
N21 C21 1.454(4) .
C21 C22 1.497(5) .
C22 C23 1.522(5) .
C23 C23 1.491(7) 3_666
